data_7710043
loop_
_publ_author_name
'Sch\"afer, Fabian'
'Mix, Andreas'
'Cati, Ninive'
'Lamm, Jan-Hendrik'
'Neumann, Beate'
'Stammler, Georg'
'Mitzel, Norbert Werner'

_publ_section_title
;
 Host guest chemistry of a bidentate silyl-triflate bis-Lewis-acid --
 complex complexation behaviour unravelled by diffusion NMR spectroscopy
;
_journal_name_full 'Dalton Transactions'
_journal_paper_doi 10.1039/D2DT00583B
_journal_year 2022
_chemical_formula_moiety 'C20 H36 N2 Si3, 2(C F3 O3 S), C H2 Cl2'
_chemical_formula_sum 'C23 H38 Cl2 F6 N2 O6 S2 Si3'
_chemical_formula_weight 771.84
_space_group_crystal_system monoclinic
_space_group_IT_number 15
_space_group_name_Hall '-C 2yc'
_space_group_name_H-M_alt 'C 1 2/c 1'
_atom_sites_solution_hydrogens geom
_atom_sites_solution_primary dual
_audit_creation_date 2020-08-06
_audit_creation_method
;
Olex2 1.3-ac4
(compiled 2019.04.23 svn.r3594 for Rigaku Oxford Diffraction, GUI svn.r5739)
;
_audit_update_record
;
2021-04-30 deposited with the CCDC.	2022-04-14 downloaded from the CCDC.
;
_cell_angle_alpha 90
_cell_angle_beta 113.808(3)
_cell_angle_gamma 90
_cell_formula_units_Z 8
_cell_length_a 25.5005(7)
_cell_length_b 10.5126(2)
_cell_length_c 29.3823(7)
_cell_measurement_reflns_used 12519
_cell_measurement_temperature 100.00(10)
_cell_measurement_theta_max 76.3090
_cell_measurement_theta_min 3.2440
_cell_volume 7206.4(3)
_computing_cell_refinement 'CrysAlisPro 1.171.40.82a (Rigaku OD, 2020)'
_computing_data_collection 'CrysAlisPro 1.171.40.82a (Rigaku OD, 2020)'
_computing_data_reduction 'CrysAlisPro 1.171.40.82a (Rigaku OD, 2020)'
_computing_molecular_graphics 'Olex2 (Dolomanov et al., 2009)'
_computing_publication_material 'Olex2 (Dolomanov et al., 2009)'
_computing_structure_refinement 'ShelXL (Sheldrick, 2015)'
_computing_structure_solution 'ShelXT (Sheldrick, 2015)'
_diffrn_ambient_environment N~2~
_diffrn_ambient_temperature 100.00(10)
_diffrn_detector 'CCD plate'
_diffrn_detector_area_resol_mean 5.3114
_diffrn_detector_type Atlas
_diffrn_measured_fraction_theta_full 1.000
_diffrn_measured_fraction_theta_max 0.985
_diffrn_measurement_details
;
List of Runs (angles in degrees, time in seconds):

  # Type    Start    End  Width  t~exp~   \w     \q     \k     \f   Frames
#--------------------------------------------------------------------------
  1  \w   -115.00  -5.00   1.00    1.00    --  -38.50 -19.00-150.00  110
  2  \w    -50.00  -6.00   1.00    1.00    --  -38.50 125.00 120.00   44
  3  \w    -46.00  33.00   1.00    1.00    --  -38.50  38.00  30.00   79
  4  \w     56.00  81.00   1.00    1.00    --   42.70 -99.00 120.00   25
  5  \w      6.00  32.00   1.00    1.00    --   42.70 -99.00 120.00   26
  6  \w     40.00  86.00   1.00    1.00    --   42.70-125.00 120.00   46
  7  \w     41.00  92.00   1.00    1.00    --   42.70-125.00 -60.00   51
  8  \w     45.00  83.00   1.00    3.00    --  111.00 -45.00-150.00   38
  9  \w     52.00 107.00   1.00    3.00    --  111.00 -94.00  60.00   55
 10  \w     44.00 121.00   1.00    3.00    --  111.00 -61.00  60.00   77
 11  \w     79.00 125.00   1.00    3.00    --  111.00 -61.00 -90.00   46
 12  \w    113.00 150.00   1.00    3.00    --  111.00  45.00 150.00   37
 13  \w     44.00  70.00   1.00    3.00    --  111.00-125.00 150.00   26
 14  \w     94.00 131.00   1.00    3.00    --  111.00 -45.00-150.00   37
 15  \w     47.00  84.00   1.00    3.00    --  111.00-125.00-120.00   37
 16  \w     37.00 102.00   1.00    3.00    --  111.00 -94.00-120.00   65
 17  \w     88.00 113.00   1.00    3.00    --  111.00-125.00-180.00   25
 18  \w     36.00 149.00   1.00    3.00    --  111.00 -15.00 120.00  113
 19  \w     43.00  69.00   1.00    3.00    --  111.00-125.00-180.00   26
 20  \w     77.00 106.00   1.00    3.00    --  111.00 -94.00   0.00   29
 21  \w     90.00 176.00   1.00    3.00    --  111.00  30.00 120.00   86
 22  \w     88.00 113.00   1.00    3.00    --  111.00-125.00 150.00   25
 23  \w     38.00 132.00   1.00    3.00    --  111.00 -30.00 -60.00   94
 24  \w     38.00  63.00   1.00    3.00    --  111.00 -94.00-180.00   25
 25  \w     66.00 107.00   1.00    3.00    --  111.00 -94.00-180.00   41
 26  \w     35.00 107.00   1.00    3.00    --  111.00-102.00 -49.46   72
;
_diffrn_measurement_device 'four-circle diffractometer'
_diffrn_measurement_device_type 'SuperNova, Dual, Cu at home/near, Atlas'
_diffrn_measurement_method '\w scans'
_diffrn_orient_matrix_type 'CrysAlisPro convention (1999,Acta A55,543-557)'
_diffrn_orient_matrix_UB_11 -0.0525420500
_diffrn_orient_matrix_UB_12 0.0887148500
_diffrn_orient_matrix_UB_13 -0.0193451000
_diffrn_orient_matrix_UB_21 -0.0377180500
_diffrn_orient_matrix_UB_22 -0.1082928500
_diffrn_orient_matrix_UB_23 0.0055231000
_diffrn_orient_matrix_UB_31 0.0133359000
_diffrn_orient_matrix_UB_32 0.0431520000
_diffrn_orient_matrix_UB_33 0.0536485000
_diffrn_radiation_monochromator mirror
_diffrn_radiation_probe x-ray
_diffrn_radiation_type 'Cu K\a'
_diffrn_radiation_wavelength 1.54184
_diffrn_reflns_av_R_equivalents 0.0326
_diffrn_reflns_av_unetI/netI 0.0262
_diffrn_reflns_Laue_measured_fraction_full 1.000
_diffrn_reflns_Laue_measured_fraction_max 0.985
_diffrn_reflns_limit_h_max 31
_diffrn_reflns_limit_h_min -31
_diffrn_reflns_limit_k_max 13
_diffrn_reflns_limit_k_min -12
_diffrn_reflns_limit_l_max 36
_diffrn_reflns_limit_l_min -29
_diffrn_reflns_number 29113
_diffrn_reflns_point_group_measured_fraction_full 1.000
_diffrn_reflns_point_group_measured_fraction_max 0.985
_diffrn_reflns_theta_full 67.684
_diffrn_reflns_theta_max 76.448
_diffrn_reflns_theta_min 3.288
_diffrn_source 'micro-focus sealed X-ray tube'
_diffrn_source_type 'SuperNova (Cu) X-ray Source'
_exptl_absorpt_coefficient_mu 4.283
_exptl_absorpt_correction_T_max 1.000
_exptl_absorpt_correction_T_min 0.729
_exptl_absorpt_correction_type gaussian
_exptl_absorpt_process_details
;
CrysAlisPro 1.171.40.82a (Rigaku Oxford Diffraction, 2020)
Numerical absorption correction based on gaussian integration over
a multifaceted crystal model
Empirical absorption correction using spherical harmonics,
implemented in SCALE3 ABSPACK scaling algorithm.
;
_exptl_crystal_colour 'clear colourless'
_exptl_crystal_colour_lustre clear
_exptl_crystal_colour_primary colourless
_exptl_crystal_density_diffrn 1.423
_exptl_crystal_description block
_exptl_crystal_F_000 3200
_exptl_crystal_size_max 0.208
_exptl_crystal_size_mid 0.184
_exptl_crystal_size_min 0.102
_refine_diff_density_max 0.842
_refine_diff_density_min -0.819
_refine_diff_density_rms 0.082
_refine_ls_extinction_method none
_refine_ls_goodness_of_fit_ref 1.093
_refine_ls_hydrogen_treatment constr
_refine_ls_matrix_type full
_refine_ls_number_parameters 432
_refine_ls_number_reflns 7471
_refine_ls_number_restraints 6
_refine_ls_restrained_S_all 1.092
_refine_ls_R_factor_all 0.0677
_refine_ls_R_factor_gt 0.0615
_refine_ls_shift/su_max 0.001
_refine_ls_shift/su_mean 0.000
_refine_ls_structure_factor_coef Fsqd
_refine_ls_weighting_details 'w=1/[\s^2^(Fo^2^)+(0.0736P)^2^+27.4795P] where P=(Fo^2^+2Fc^2^)/3'
_refine_ls_weighting_scheme calc
_refine_ls_wR_factor_gt 0.1638
_refine_ls_wR_factor_ref 0.1691
_reflns_Friedel_coverage 0.000
_reflns_number_gt 6621
_reflns_number_total 7471
_reflns_threshold_expression 'I > 2\s(I)'
_cod_data_source_file d2dt00583b2.cif
_cod_data_source_block compound_2_2Py
_cod_database_code 7710043
_shelx_shelxl_version_number 2018/3
_chemical_oxdiff_formula C23H38Cl2F6N2O6S2Si3
_shelx_space_group_comment
;
The symmetry employed for this shelxl refinement is uniquely defined
by the following loop, which should always be used as a source of
symmetry information in preference to the above space-group names.
They are only intended as comments.
;
_diffrn_oxdiff_digest_frames
;
0101830bfa2898784e6343c3eb8e371a9901391a08b
;
_reflns_odcompleteness_completeness 99.92
_reflns_odcompleteness_iscentric 1
_reflns_odcompleteness_theta 71.98
_olex2_refinement_description
;
1. Fixed Uiso
 At 1.2 times of:
  All C(H) groups, All C(H,H) groups
 At 1.5 times of:
  All C(H,H,H) groups
2. Restrained distances
 Cl2B-C23B \\sim Cl1A-C23A \\sim Cl2A-C23A \\sim Cl1B-C23B
 with sigma of 0.02
3. Uiso/Uaniso restraints and constraints
Uanis(C23B) = Uanis(C23A)
Uanis(O4B) = Uanis(O4A)
Uanis(O6B) = Uanis(O6A)
Uanis(O5A) = Uanis(O5B)
Uanis(F4A) = Uanis(F4B)
Uanis(F5B) = Uanis(F5A)
Uanis(F6A) = Uanis(F6B)
Uanis(Cl2A) = Uanis(Cl1B)
Uanis(Cl2B) = Uanis(Cl1A)
4. Others
 Sof(Cl1B)=Sof(Cl2B)=Sof(C23B)=Sof(H23C)=Sof(H23D)=1-FVAR(1)
 Sof(Cl1A)=Sof(Cl2A)=Sof(C23A)=Sof(H23A)=Sof(H23B)=FVAR(1)
 Sof(F4B)=Sof(F5B)=Sof(F6B)=Sof(O4B)=Sof(O5B)=Sof(O6B)=1-FVAR(2)
 Sof(F4A)=Sof(F5A)=Sof(F6A)=Sof(O4A)=Sof(O5A)=Sof(O6A)=FVAR(2)
5.a Secondary CH2 refined with riding coordinates:
 C3(H3A,H3B), C4(H4A,H4B), C7(H7A,H7B), C8(H8A,H8B), C23A(H23A,H23B),
 C23B(H23C,H23D)
5.b Aromatic/amide H refined with riding coordinates:
 C11(H11), C12(H12), C13(H13), C14(H14), C15(H15), C16(H16), C17(H17),
 C18(H18), C19(H19), C20(H20)
5.c Idealised Me refined as rotating group:
 C1(H1A,H1B,H1C), C2(H2A,H2B,H2C), C5(H5A,H5B,H5C), C6(H6A,H6B,H6C), C9(H9A,
 H9B,H9C), C10(H10A,H10B,H10C)
;
_olex2_date_sample_data_collection 2020-08-06
_olex2_submission_special_instructions 'No special instructions were received'
_oxdiff_exptl_absorpt_empirical_details
;
Empirical correction (ABSPACK) includes:
- Absorption correction using spherical harmonics
- Frame scaling
;
_oxdiff_exptl_absorpt_empirical_full_max 1.230
_oxdiff_exptl_absorpt_empirical_full_min 0.813

loop_
_space_group_symop_operation_xyz
'x, y, z'
'-x, y, -z+1/2'
'x+1/2, y+1/2, z'
'-x+1/2, y+1/2, -z+1/2'
'-x, -y, -z'
'x, -y, z-1/2'
'-x+1/2, -y+1/2, -z'
'x+1/2, -y+1/2, z-1/2'

loop_
_atom_site_label
_atom_site_type_symbol
_atom_site_fract_x
_atom_site_fract_y
_atom_site_fract_z
_atom_site_U_iso_or_equiv
_atom_site_adp_type
_atom_site_occupancy
_atom_site_site_symmetry_order
_atom_site_calc_flag
_atom_site_refinement_flags_posn
_atom_site_refinement_flags_adp
_atom_site_refinement_flags_occupancy
_atom_site_disorder_assembly
_atom_site_disorder_group
Cl1A Cl 0.50667(8) 0.20197(17) 0.58095(9) 0.0946(6) Uani 0.929(2) 1 d D . P A 1
Cl1B Cl 0.4827(6) 0.1627(15) 0.4937(5) 0.0534(3) Uani 0.071(2) 1 d D . P A 2
Cl2A Cl 0.51628(4) -0.07147(12) 0.56924(4) 0.0534(3) Uani 0.929(2) 1 d D . P A 1
Cl2B Cl 0.5248(10) 0.141(2) 0.6091(12) 0.0946(6) Uani 0.071(2) 1 d D . P A 2
S1 S 0.60126(4) 0.50822(8) 0.68737(3) 0.03422(19) Uani 1 1 d . . . . .
S2 S 0.84846(3) 0.50121(7) 0.60468(3) 0.03235(19) Uani 1 1 d . . . . .
Si1 Si 0.69582(3) 0.03476(8) 0.74955(3) 0.02748(19) Uani 1 1 d . . . . .
Si2 Si 0.69093(3) 0.01002(8) 0.59163(3) 0.02837(19) Uani 1 1 d . . . . .
Si3 Si 0.88715(3) -0.00835(8) 0.65775(3) 0.02572(18) Uani 1 1 d . . . . .
F1 F 0.55304(12) 0.4865(3) 0.59035(9) 0.0740(9) Uani 1 1 d . . . . .
F2 F 0.58528(15) 0.6726(3) 0.61649(12) 0.0813(9) Uani 1 1 d . . . . .
F3 F 0.64342(11) 0.5182(3) 0.61957(10) 0.0723(9) Uani 1 1 d . . . . .
F4A F 0.75695(16) 0.3591(4) 0.5727(3) 0.0853(17) Uani 0.832(10) 1 d . . P B 1
F4B F 0.7590(10) 0.366(2) 0.5464(13) 0.0853(17) Uani 0.168(10) 1 d . . P B 2
F5A F 0.74117(17) 0.5559(6) 0.58463(16) 0.0615(12) Uani 0.832(10) 1 d . . P B 1
F5B F 0.7382(11) 0.499(3) 0.5828(10) 0.0615(12) Uani 0.168(10) 1 d . . P B 2
F6A F 0.7570(2) 0.5023(6) 0.52054(18) 0.0603(13) Uani 0.832(10) 1 d . . P B 1
F6B F 0.7598(14) 0.549(3) 0.5249(11) 0.0603(13) Uani 0.168(10) 1 d . . P B 2
O1 O 0.54508(12) 0.5417(3) 0.68480(11) 0.0489(6) Uani 1 1 d . . . . .
O2 O 0.64780(11) 0.5879(3) 0.71877(10) 0.0457(6) Uani 1 1 d . . . . .
O3 O 0.61356(13) 0.3756(3) 0.69215(12) 0.0564(7) Uani 1 1 d . . . . .
O4A O 0.8593(2) 0.6312(5) 0.5961(2) 0.0564(13) Uani 0.832(10) 1 d . . P B 1
O4B O 0.8455(13) 0.632(3) 0.6070(13) 0.0564(13) Uani 0.168(10) 1 d . . P B 2
O5A O 0.87551(18) 0.4099(5) 0.58482(18) 0.0477(11) Uani 0.832(10) 1 d . . P B 1
O5B O 0.8732(11) 0.454(2) 0.5720(10) 0.0477(11) Uani 0.168(10) 1 d . . P B 2
O6A O 0.85610(17) 0.4722(6) 0.65549(17) 0.0528(12) Uani 0.832(10) 1 d . . P B 1
O6B O 0.8525(10) 0.429(3) 0.6415(9) 0.0528(12) Uani 0.168(10) 1 d . . P B 2
N1 N 0.61777(11) -0.0007(2) 0.72755(10) 0.0278(5) Uani 1 1 d . . . . .
N2 N 0.89623(11) 0.0136(2) 0.59876(10) 0.0289(5) Uani 1 1 d . . . . .
C1 C 0.70934(16) 0.1720(3) 0.79246(13) 0.0386(7) Uani 1 1 d . . . . .
H1A H 0.691439 0.246646 0.773850 0.058 Uiso 1 1 calc GR . . . .
H1B H 0.749883 0.185943 0.809205 0.058 Uiso 1 1 calc GR . . . .
H1C H 0.693709 0.154487 0.816552 0.058 Uiso 1 1 calc GR . . . .
C2 C 0.73220(14) -0.1121(3) 0.78039(13) 0.0348(7) Uani 1 1 d . . . . .
H2A H 0.722407 -0.130461 0.808006 0.052 Uiso 1 1 calc GR . . . .
H2B H 0.772922 -0.101150 0.792120 0.052 Uiso 1 1 calc GR . . . .
H2C H 0.720239 -0.181342 0.757123 0.052 Uiso 1 1 calc GR . . . .
C3 C 0.70354(14) 0.0749(3) 0.69099(12) 0.0313(6) Uani 1 1 d . . . . .
H3A H 0.682615 0.152797 0.677651 0.038 Uiso 1 1 calc R . . . .
H3B H 0.743686 0.091176 0.698741 0.038 Uiso 1 1 calc R . . . .
C4 C 0.68195(13) -0.0293(3) 0.65032(11) 0.0290(6) Uani 1 1 d . . . . .
H4A H 0.641629 -0.044506 0.642130 0.035 Uiso 1 1 calc R . . . .
H4B H 0.702386 -0.107634 0.663846 0.035 Uiso 1 1 calc R . . . .
C5 C 0.64485(16) 0.1477(4) 0.55849(16) 0.0473(9) Uani 1 1 d . . . . .
H5A H 0.605220 0.124180 0.547189 0.071 Uiso 1 1 calc GR . . . .
H5B H 0.653105 0.170822 0.530462 0.071 Uiso 1 1 calc GR . . . .
H5C H 0.652572 0.218675 0.580806 0.071 Uiso 1 1 calc GR . . . .
C6 C 0.67051(15) -0.1353(4) 0.55143(13) 0.0399(8) Uani 1 1 d . . . . .
H6A H 0.698360 -0.200943 0.566314 0.060 Uiso 1 1 calc GR . . . .
H6B H 0.669195 -0.115081 0.519128 0.060 Uiso 1 1 calc GR . . . .
H6C H 0.633490 -0.164302 0.548245 0.060 Uiso 1 1 calc GR . . . .
C7 C 0.76772(12) 0.0534(3) 0.60736(12) 0.0294(6) Uani 1 1 d . . . . .
H7A H 0.772776 0.067563 0.576755 0.035 Uiso 1 1 calc R . . . .
H7B H 0.776369 0.132557 0.625926 0.035 Uiso 1 1 calc R . . . .
C8 C 0.81037(13) -0.0493(3) 0.63813(12) 0.0308(6) Uani 1 1 d . . . . .
H8A H 0.802634 -0.126984 0.618679 0.037 Uiso 1 1 calc R . . . .
H8B H 0.803430 -0.066776 0.667646 0.037 Uiso 1 1 calc R . . . .
C9 C 0.90747(16) 0.1448(3) 0.69071(13) 0.0390(7) Uani 1 1 d . . . . .
H9A H 0.946836 0.162999 0.697591 0.059 Uiso 1 1 calc GR . . . .
H9B H 0.902592 0.140098 0.721401 0.059 Uiso 1 1 calc GR . . . .
H9C H 0.883558 0.211086 0.670312 0.059 Uiso 1 1 calc GR . . . .
C10 C 0.93468(14) -0.1424(3) 0.68940(13) 0.0362(7) Uani 1 1 d . . . . .
H10A H 0.919147 -0.219953 0.671905 0.054 Uiso 1 1 calc GR . . . .
H10B H 0.937538 -0.148865 0.722918 0.054 Uiso 1 1 calc GR . . . .
H10C H 0.972061 -0.128057 0.689848 0.054 Uiso 1 1 calc GR . . . .
C11 C 0.59852(13) -0.1207(3) 0.72019(12) 0.0315(6) Uani 1 1 d . . . . .
H11 H 0.624829 -0.186916 0.727358 0.038 Uiso 1 1 calc R . . . .
C12 C 0.54117(14) -0.1490(3) 0.70239(13) 0.0380(7) Uani 1 1 d . . . . .
H12 H 0.528782 -0.233047 0.696874 0.046 Uiso 1 1 calc R . . . .
C13 C 0.50250(16) -0.0519(4) 0.69289(17) 0.0502(9) Uani 1 1 d . . . . .
H13 H 0.463637 -0.068970 0.682793 0.060 Uiso 1 1 calc R . . . .
C14 C 0.5219(2) 0.0706(5) 0.6985(2) 0.0734(16) Uani 1 1 d . . . . .
H14 H 0.495989 0.137685 0.690819 0.088 Uiso 1 1 calc R . . . .
C15 C 0.57979(17) 0.0951(4) 0.71544(19) 0.0567(11) Uani 1 1 d . . . . .
H15 H 0.592635 0.178732 0.718517 0.068 Uiso 1 1 calc R . . . .
C16 C 0.91325(16) 0.1253(3) 0.58668(13) 0.0408(8) Uani 1 1 d . . . . .
H16 H 0.920987 0.193107 0.608778 0.049 Uiso 1 1 calc R . . . .
C17 C 0.91952(19) 0.1423(5) 0.54287(14) 0.0538(10) Uani 1 1 d . . . . .
H17 H 0.931530 0.220191 0.535522 0.065 Uiso 1 1 calc R . . . .
C18 C 0.90806(19) 0.0448(5) 0.51067(15) 0.0561(11) Uani 1 1 d . . . . .
H18 H 0.911727 0.055204 0.480660 0.067 Uiso 1 1 calc R . . . .
C19 C 0.8911(2) -0.0692(5) 0.52206(16) 0.0607(12) Uani 1 1 d . . . . .
H19 H 0.883045 -0.136667 0.499798 0.073 Uiso 1 1 calc R . . . .
C20 C 0.88584(18) -0.0846(4) 0.56700(14) 0.0456(8) Uani 1 1 d . . . . .
H20 H 0.875098 -0.163093 0.575125 0.055 Uiso 1 1 calc R . . . .
C21 C 0.59604(17) 0.5484(4) 0.62553(14) 0.0479(9) Uani 1 1 d . . . . .
C22 C 0.77233(16) 0.4788(4) 0.56787(15) 0.0420(8) Uani 1 1 d . . . . .
C23A C 0.47043(19) 0.0603(5) 0.5539(2) 0.0594(12) Uani 0.929(2) 1 d D . P A 1
H23A H 0.439987 0.045508 0.565084 0.071 Uiso 0.929(2) 1 calc R . P A 1
H23B H 0.452998 0.069996 0.518015 0.071 Uiso 0.929(2) 1 calc R . P A 1
C23B C 0.483(3) 0.092(7) 0.5480(9) 0.0594(12) Uani 0.071(2) 1 d D . P A 2
H23C H 0.443969 0.092708 0.544640 0.071 Uiso 0.071(2) 1 calc R . P A 2
H23D H 0.493084 0.003065 0.546402 0.071 Uiso 0.071(2) 1 calc R . P A 2

loop_
_atom_site_aniso_label
_atom_site_aniso_U_11
_atom_site_aniso_U_22
_atom_site_aniso_U_33
_atom_site_aniso_U_23
_atom_site_aniso_U_13
_atom_site_aniso_U_12
Cl1A 0.0776(10) 0.0686(10) 0.1584(18) -0.0068(10) 0.0692(12) 0.0008(8)
Cl1B 0.0373(5) 0.0666(7) 0.0539(6) 0.0036(5) 0.0158(4) 0.0007(4)
Cl2A 0.0373(5) 0.0666(7) 0.0539(6) 0.0036(5) 0.0158(4) 0.0007(4)
Cl2B 0.0776(10) 0.0686(10) 0.1584(18) -0.0068(10) 0.0692(12) 0.0008(8)
S1 0.0353(4) 0.0335(4) 0.0360(4) 0.0008(3) 0.0167(3) 0.0008(3)
S2 0.0302(4) 0.0341(4) 0.0343(4) -0.0014(3) 0.0146(3) 0.0000(3)
Si1 0.0278(4) 0.0258(4) 0.0312(4) -0.0035(3) 0.0144(3) -0.0026(3)
Si2 0.0232(4) 0.0332(4) 0.0286(4) 0.0044(3) 0.0103(3) 0.0001(3)
Si3 0.0231(4) 0.0263(4) 0.0277(4) 0.0016(3) 0.0102(3) -0.0008(3)
F1 0.0515(15) 0.124(3) 0.0389(12) -0.0141(14) 0.0108(11) -0.0033(15)
F2 0.094(2) 0.074(2) 0.0796(19) 0.0406(16) 0.0383(17) 0.0134(17)
F3 0.0465(14) 0.132(3) 0.0487(14) -0.0026(15) 0.0295(12) 0.0070(15)
F4A 0.0525(18) 0.061(2) 0.128(5) 0.028(3) 0.022(2) -0.0258(15)
F4B 0.0525(18) 0.061(2) 0.128(5) 0.028(3) 0.022(2) -0.0258(15)
F5A 0.0427(14) 0.086(3) 0.0559(15) 0.003(2) 0.0206(12) 0.029(2)
F5B 0.0427(14) 0.086(3) 0.0559(15) 0.003(2) 0.0206(12) 0.029(2)
F6A 0.0449(15) 0.096(4) 0.0334(15) -0.011(2) 0.0094(12) -0.016(2)
F6B 0.0449(15) 0.096(4) 0.0334(15) -0.011(2) 0.0094(12) -0.016(2)
O1 0.0409(14) 0.0568(16) 0.0581(16) -0.0058(13) 0.0296(13) -0.0017(12)
O2 0.0400(13) 0.0457(15) 0.0502(14) -0.0115(12) 0.0170(11) -0.0026(11)
O3 0.0571(17) 0.0379(15) 0.0695(19) 0.0073(13) 0.0207(15) 0.0022(13)
O4A 0.051(3) 0.0331(15) 0.076(3) -0.0007(18) 0.0165(18) -0.0129(18)
O4B 0.051(3) 0.0331(15) 0.076(3) -0.0007(18) 0.0165(18) -0.0129(18)
O5A 0.0396(15) 0.049(3) 0.059(3) -0.0102(19) 0.0246(17) 0.0066(19)
O5B 0.0396(15) 0.049(3) 0.059(3) -0.0102(19) 0.0246(17) 0.0066(19)
O6A 0.0427(17) 0.087(4) 0.030(2) 0.0067(19) 0.0156(17) 0.021(2)
O6B 0.0427(17) 0.087(4) 0.030(2) 0.0067(19) 0.0156(17) 0.021(2)
N1 0.0276(12) 0.0239(12) 0.0355(13) 0.0008(10) 0.0163(11) 0.0028(9)
N2 0.0237(12) 0.0319(13) 0.0291(12) -0.0007(10) 0.0087(10) -0.0007(10)
C1 0.052(2) 0.0299(16) 0.0385(17) -0.0073(13) 0.0229(16) -0.0091(14)
C2 0.0284(15) 0.0336(16) 0.0407(17) 0.0004(13) 0.0122(13) 0.0029(12)
C3 0.0318(15) 0.0283(15) 0.0365(16) -0.0047(12) 0.0167(13) -0.0052(12)
C4 0.0267(14) 0.0303(15) 0.0305(14) -0.0002(12) 0.0120(12) -0.0029(12)
C5 0.0330(17) 0.051(2) 0.058(2) 0.0196(18) 0.0183(16) 0.0072(16)
C6 0.0388(18) 0.048(2) 0.0328(16) -0.0051(14) 0.0139(14) -0.0076(15)
C7 0.0247(14) 0.0304(15) 0.0338(15) 0.0070(12) 0.0124(12) 0.0010(11)
C8 0.0252(14) 0.0279(15) 0.0391(16) 0.0061(12) 0.0129(12) 0.0002(12)
C9 0.0434(19) 0.0368(18) 0.0393(17) -0.0086(14) 0.0191(15) -0.0054(14)
C10 0.0296(15) 0.0363(17) 0.0388(17) 0.0072(13) 0.0096(13) 0.0020(13)
C11 0.0290(15) 0.0271(15) 0.0406(16) 0.0019(12) 0.0164(13) 0.0004(12)
C12 0.0302(16) 0.0381(18) 0.0463(19) 0.0043(14) 0.0160(14) -0.0033(13)
C13 0.0263(16) 0.054(2) 0.065(2) 0.0094(19) 0.0128(16) 0.0046(16)
C14 0.043(2) 0.046(2) 0.127(5) 0.009(3) 0.030(3) 0.0193(19)
C15 0.041(2) 0.0264(17) 0.099(3) 0.0016(19) 0.024(2) 0.0086(15)
C16 0.048(2) 0.0364(18) 0.0320(16) 0.0052(13) 0.0104(14) -0.0079(15)
C17 0.055(2) 0.065(3) 0.0353(18) 0.0140(18) 0.0115(17) -0.011(2)
C18 0.053(2) 0.082(3) 0.0353(19) 0.005(2) 0.0199(17) 0.002(2)
C19 0.077(3) 0.067(3) 0.040(2) -0.014(2) 0.026(2) 0.007(2)
C20 0.055(2) 0.0385(19) 0.046(2) -0.0110(16) 0.0236(17) -0.0027(16)
C21 0.0407(19) 0.067(3) 0.0393(18) 0.0026(18) 0.0191(16) -0.0005(18)
C22 0.0356(18) 0.046(2) 0.047(2) 0.0037(16) 0.0196(16) -0.0017(15)
C23A 0.034(2) 0.084(4) 0.064(3) 0.009(3) 0.024(2) 0.005(2)
C23B 0.034(2) 0.084(4) 0.064(3) 0.009(3) 0.024(2) 0.005(2)

loop_
_atom_type_symbol
_atom_type_description
_atom_type_scat_dispersion_real
_atom_type_scat_dispersion_imag
_atom_type_scat_source
C C 0.0181 0.0091 'International Tables Vol C Tables 4.2.6.8 and 6.1.1.4'
H H 0.0000 0.0000 'International Tables Vol C Tables 4.2.6.8 and 6.1.1.4'
Cl Cl 0.3639 0.7018 'International Tables Vol C Tables 4.2.6.8 and 6.1.1.4'
F F 0.0727 0.0534 'International Tables Vol C Tables 4.2.6.8 and 6.1.1.4'
N N 0.0311 0.0180 'International Tables Vol C Tables 4.2.6.8 and 6.1.1.4'
O O 0.0492 0.0322 'International Tables Vol C Tables 4.2.6.8 and 6.1.1.4'
S S 0.3331 0.5567 'International Tables Vol C Tables 4.2.6.8 and 6.1.1.4'
Si Si 0.2541 0.3302 'International Tables Vol C Tables 4.2.6.8 and 6.1.1.4'

loop_
_exptl_crystal_face_index_h
_exptl_crystal_face_index_k
_exptl_crystal_face_index_l
_exptl_crystal_face_perp_dist
1 0 1 0.0512
-1 0 -1 0.0512
-1 -2 -1 0.0697
1 2 1 0.0697
2 0 -5 0.0751
-2 0 5 0.0751
5 -2 -1 0.1022
-5 2 1 0.1110
5 0 -1 0.0837

loop_
_geom_angle_atom_site_label_1
_geom_angle_atom_site_label_2
_geom_angle_atom_site_label_3
_geom_angle
_geom_angle_site_symmetry_1
_geom_angle_site_symmetry_3
_geom_angle_publ_flag
O1 S1 C21 102.70(18) . . ?
O2 S1 O1 115.72(17) . . ?
O2 S1 C21 102.35(18) . . ?
O3 S1 O1 114.69(19) . . ?
O3 S1 O2 114.46(18) . . ?
O3 S1 C21 104.5(2) . . ?
O4A S2 O6A 115.0(3) . . ?
O4A S2 C22 104.7(2) . . ?
O4B S2 O5B 115.1(14) . . ?
O4B S2 C22 95.3(13) . . ?
O5A S2 O4A 114.0(2) . . ?
O5A S2 O6A 112.9(2) . . ?
O5A S2 C22 104.2(2) . . ?
O5B S2 C22 102.2(11) . . ?
O6A S2 C22 104.6(2) . . ?
O6B S2 O4B 122.1(16) . . ?
O6B S2 O5B 116.8(13) . . ?
O6B S2 C22 97.3(12) . . ?
C1 Si1 N1 105.70(15) . . ?
C1 Si1 C3 113.14(15) . . ?
C2 Si1 N1 104.97(14) . . ?
C2 Si1 C1 113.55(16) . . ?
C2 Si1 C3 115.19(15) . . ?
C3 Si1 N1 102.81(13) . . ?
C4 Si2 C7 109.25(14) . . ?
C5 Si2 C4 111.40(17) . . ?
C5 Si2 C6 110.28(19) . . ?
C5 Si2 C7 108.28(16) . . ?
C6 Si2 C4 107.12(15) . . ?
C6 Si2 C7 110.53(15) . . ?
N2 Si3 C8 104.66(13) . . ?
C9 Si3 N2 105.56(14) . . ?
C9 Si3 C8 113.83(16) . . ?
C9 Si3 C10 114.46(17) . . ?
C10 Si3 N2 105.15(14) . . ?
C10 Si3 C8 112.04(15) . . ?
C11 N1 Si1 121.0(2) . . ?
C11 N1 C15 119.1(3) . . ?
C15 N1 Si1 119.8(2) . . ?
C16 N2 Si3 122.0(2) . . ?
C20 N2 Si3 119.3(2) . . ?
C20 N2 C16 118.7(3) . . ?
Si1 C1 H1A 109.5 . . ?
Si1 C1 H1B 109.5 . . ?
Si1 C1 H1C 109.5 . . ?
H1A C1 H1B 109.5 . . ?
H1A C1 H1C 109.5 . . ?
H1B C1 H1C 109.5 . . ?
Si1 C2 H2A 109.5 . . ?
Si1 C2 H2B 109.5 . . ?
Si1 C2 H2C 109.5 . . ?
H2A C2 H2B 109.5 . . ?
H2A C2 H2C 109.5 . . ?
H2B C2 H2C 109.5 . . ?
Si1 C3 H3A 108.6 . . ?
Si1 C3 H3B 108.6 . . ?
H3A C3 H3B 107.6 . . ?
C4 C3 Si1 114.6(2) . . ?
C4 C3 H3A 108.6 . . ?
C4 C3 H3B 108.6 . . ?
Si2 C4 H4A 108.6 . . ?
Si2 C4 H4B 108.6 . . ?
C3 C4 Si2 114.6(2) . . ?
C3 C4 H4A 108.6 . . ?
C3 C4 H4B 108.6 . . ?
H4A C4 H4B 107.6 . . ?
Si2 C5 H5A 109.5 . . ?
Si2 C5 H5B 109.5 . . ?
Si2 C5 H5C 109.5 . . ?
H5A C5 H5B 109.5 . . ?
H5A C5 H5C 109.5 . . ?
H5B C5 H5C 109.5 . . ?
Si2 C6 H6A 109.5 . . ?
Si2 C6 H6B 109.5 . . ?
Si2 C6 H6C 109.5 . . ?
H6A C6 H6B 109.5 . . ?
H6A C6 H6C 109.5 . . ?
H6B C6 H6C 109.5 . . ?
Si2 C7 H7A 109.0 . . ?
Si2 C7 H7B 109.0 . . ?
H7A C7 H7B 107.8 . . ?
C8 C7 Si2 113.1(2) . . ?
C8 C7 H7A 109.0 . . ?
C8 C7 H7B 109.0 . . ?
Si3 C8 H8A 108.5 . . ?
Si3 C8 H8B 108.5 . . ?
C7 C8 Si3 115.2(2) . . ?
C7 C8 H8A 108.5 . . ?
C7 C8 H8B 108.5 . . ?
H8A C8 H8B 107.5 . . ?
Si3 C9 H9A 109.5 . . ?
Si3 C9 H9B 109.5 . . ?
Si3 C9 H9C 109.5 . . ?
H9A C9 H9B 109.5 . . ?
H9A C9 H9C 109.5 . . ?
H9B C9 H9C 109.5 . . ?
Si3 C10 H10A 109.5 . . ?
Si3 C10 H10B 109.5 . . ?
Si3 C10 H10C 109.5 . . ?
H10A C10 H10B 109.5 . . ?
H10A C10 H10C 109.5 . . ?
H10B C10 H10C 109.5 . . ?
N1 C11 H11 119.0 . . ?
N1 C11 C12 122.1(3) . . ?
C12 C11 H11 119.0 . . ?
C11 C12 H12 120.5 . . ?
C13 C12 C11 119.0(3) . . ?
C13 C12 H12 120.5 . . ?
C12 C13 H13 120.6 . . ?
C14 C13 C12 118.9(4) . . ?
C14 C13 H13 120.6 . . ?
C13 C14 H14 119.9 . . ?
C13 C14 C15 120.2(4) . . ?
C15 C14 H14 119.9 . . ?
N1 C15 C14 120.6(4) . . ?
N1 C15 H15 119.7 . . ?
C14 C15 H15 119.7 . . ?
N2 C16 H16 118.9 . . ?
N2 C16 C17 122.1(4) . . ?
C17 C16 H16 118.9 . . ?
C16 C17 H17 120.4 . . ?
C18 C17 C16 119.1(4) . . ?
C18 C17 H17 120.4 . . ?
C17 C18 H18 120.1 . . ?
C17 C18 C19 119.9(4) . . ?
C19 C18 H18 120.1 . . ?
C18 C19 H19 120.0 . . ?
C18 C19 C20 119.9(4) . . ?
C20 C19 H19 120.0 . . ?
N2 C20 C19 120.1(4) . . ?
N2 C20 H20 119.9 . . ?
C19 C20 H20 119.9 . . ?
F1 C21 S1 111.5(3) . . ?
F1 C21 F2 106.5(4) . . ?
F2 C21 S1 110.6(3) . . ?
F3 C21 S1 111.9(3) . . ?
F3 C21 F1 106.8(3) . . ?
F3 C21 F2 109.4(4) . . ?
F4A C22 S2 110.3(3) . . ?
F4A C22 F5A 106.4(4) . . ?
F4B C22 S2 114.1(11) . . ?
F4B C22 F6B 96.9(15) . . ?
F5A C22 S2 110.3(3) . . ?
F5B C22 S2 123.0(14) . . ?
F5B C22 F4B 105.2(16) . . ?
F5B C22 F6B 108.7(19) . . ?
F6A C22 S2 113.4(3) . . ?
F6A C22 F4A 108.3(4) . . ?
F6A C22 F5A 107.7(4) . . ?
F6B C22 S2 105.8(13) . . ?
Cl1A C23A H23A 109.2 . . ?
Cl1A C23A H23B 109.2 . . ?
Cl2A C23A Cl1A 112.2(3) . . ?
Cl2A C23A H23A 109.2 . . ?
Cl2A C23A H23B 109.2 . . ?
H23A C23A H23B 107.9 . . ?
Cl1B C23B H23C 105.8 . . ?
Cl1B C23B H23D 105.8 . . ?
Cl2B C23B Cl1B 126(3) . . ?
Cl2B C23B H23C 105.8 . . ?
Cl2B C23B H23D 105.8 . . ?
H23C C23B H23D 106.2 . . ?

loop_
_geom_bond_atom_site_label_1
_geom_bond_atom_site_label_2
_geom_bond_distance
_geom_bond_site_symmetry_2
_geom_bond_publ_flag
Cl1A C23A 1.764(6) . ?
Cl1B C23B 1.756(17) . ?
Cl2A C23A 1.751(5) . ?
Cl2B C23B 1.753(17) . ?
S1 O1 1.447(3) . ?
S1 O2 1.441(3) . ?
S1 O3 1.423(3) . ?
S1 C21 1.817(4) . ?
S2 O4A 1.437(5) . ?
S2 O4B 1.38(3) . ?
S2 O5A 1.436(4) . ?
S2 O5B 1.43(2) . ?
S2 O6A 1.458(4) . ?
S2 O6B 1.29(3) . ?
S2 C22 1.816(4) . ?
Si1 N1 1.865(3) . ?
Si1 C1 1.855(3) . ?
Si1 C2 1.840(3) . ?
Si1 C3 1.858(3) . ?
Si2 C4 1.875(3) . ?
Si2 C5 1.871(4) . ?
Si2 C6 1.871(4) . ?
Si2 C7 1.878(3) . ?
Si3 N2 1.853(3) . ?
Si3 C8 1.855(3) . ?
Si3 C9 1.842(3) . ?
Si3 C10 1.847(3) . ?
F1 C21 1.334(5) . ?
F2 C21 1.338(5) . ?
F3 C21 1.327(5) . ?
F4A C22 1.342(6) . ?
F4B C22 1.32(3) . ?
F5A C22 1.359(6) . ?
F5B C22 1.14(2) . ?
F6A C22 1.307(6) . ?
F6B C22 1.38(3) . ?
N1 C11 1.339(4) . ?
N1 C15 1.342(4) . ?
N2 C16 1.349(4) . ?
N2 C20 1.344(4) . ?
C1 H1A 0.9600 . ?
C1 H1B 0.9600 . ?
C1 H1C 0.9600 . ?
C2 H2A 0.9600 . ?
C2 H2B 0.9600 . ?
C2 H2C 0.9600 . ?
C3 H3A 0.9700 . ?
C3 H3B 0.9700 . ?
C3 C4 1.549(4) . ?
C4 H4A 0.9700 . ?
C4 H4B 0.9700 . ?
C5 H5A 0.9600 . ?
C5 H5B 0.9600 . ?
C5 H5C 0.9600 . ?
C6 H6A 0.9600 . ?
C6 H6B 0.9600 . ?
C6 H6C 0.9600 . ?
C7 H7A 0.9700 . ?
C7 H7B 0.9700 . ?
C7 C8 1.541(4) . ?
C8 H8A 0.9700 . ?
C8 H8B 0.9700 . ?
C9 H9A 0.9600 . ?
C9 H9B 0.9600 . ?
C9 H9C 0.9600 . ?
C10 H10A 0.9600 . ?
C10 H10B 0.9600 . ?
C10 H10C 0.9600 . ?
C11 H11 0.9300 . ?
C11 C12 1.372(5) . ?
C12 H12 0.9300 . ?
C12 C13 1.368(5) . ?
C13 H13 0.9300 . ?
C13 C14 1.365(7) . ?
C14 H14 0.9300 . ?
C14 C15 1.378(6) . ?
C15 H15 0.9300 . ?
C16 H16 0.9300 . ?
C16 C17 1.371(5) . ?
C17 H17 0.9300 . ?
C17 C18 1.345(7) . ?
C18 H18 0.9300 . ?
C18 C19 1.360(7) . ?
C19 H19 0.9300 . ?
C19 C20 1.390(6) . ?
C20 H20 0.9300 . ?
C23A H23A 0.9700 . ?
C23A H23B 0.9700 . ?
C23B H23C 0.9700 . ?
C23B H23D 0.9700 . ?

loop_
_geom_torsion_atom_site_label_1
_geom_torsion_atom_site_label_2
_geom_torsion_atom_site_label_3
_geom_torsion_atom_site_label_4
_geom_torsion
_geom_torsion_site_symmetry_1
_geom_torsion_site_symmetry_2
_geom_torsion_site_symmetry_3
_geom_torsion_site_symmetry_4
_geom_torsion_publ_flag
Si1 N1 C11 C12 -177.7(3) . . . . ?
Si1 N1 C15 C14 179.1(4) . . . . ?
Si1 C3 C4 Si2 -178.98(16) . . . . ?
Si2 C7 C8 Si3 -176.87(16) . . . . ?
Si3 N2 C16 C17 -179.4(3) . . . . ?
Si3 N2 C20 C19 178.5(3) . . . . ?
O1 S1 C21 F1 -57.4(3) . . . . ?
O1 S1 C21 F2 60.9(3) . . . . ?
O1 S1 C21 F3 -176.9(3) . . . . ?
O2 S1 C21 F1 -177.7(3) . . . . ?
O2 S1 C21 F2 -59.4(3) . . . . ?
O2 S1 C21 F3 62.8(4) . . . . ?
O3 S1 C21 F1 62.7(3) . . . . ?
O3 S1 C21 F2 -179.1(3) . . . . ?
O3 S1 C21 F3 -56.9(4) . . . . ?
O4A S2 C22 F4A 179.6(4) . . . . ?
O4A S2 C22 F5A -63.1(4) . . . . ?
O4A S2 C22 F6A 57.9(4) . . . . ?
O4B S2 C22 F4B 163.3(17) . . . . ?
O4B S2 C22 F5B -67.4(19) . . . . ?
O4B S2 C22 F6B 58.1(18) . . . . ?
O5A S2 C22 F4A 59.6(4) . . . . ?
O5A S2 C22 F5A 176.9(3) . . . . ?
O5A S2 C22 F6A -62.1(4) . . . . ?
O5B S2 C22 F4B 46.2(15) . . . . ?
O5B S2 C22 F5B 175.5(17) . . . . ?
O5B S2 C22 F6B -59.1(16) . . . . ?
O6A S2 C22 F4A -59.1(4) . . . . ?
O6A S2 C22 F5A 58.2(4) . . . . ?
O6A S2 C22 F6A 179.2(4) . . . . ?
O6B S2 C22 F4B -73.3(15) . . . . ?
O6B S2 C22 F5B 55.9(18) . . . . ?
O6B S2 C22 F6B -178.6(16) . . . . ?
N1 Si1 C3 C4 -55.8(2) . . . . ?
N1 C11 C12 C13 -1.5(5) . . . . ?
N2 Si3 C8 C7 -61.4(3) . . . . ?
N2 C16 C17 C18 0.4(6) . . . . ?
C1 Si1 N1 C11 -143.0(3) . . . . ?
C1 Si1 N1 C15 41.9(4) . . . . ?
C1 Si1 C3 C4 -169.3(2) . . . . ?
C2 Si1 N1 C11 -22.6(3) . . . . ?
C2 Si1 N1 C15 162.2(3) . . . . ?
C2 Si1 C3 C4 57.8(3) . . . . ?
C3 Si1 N1 C11 98.2(3) . . . . ?
C3 Si1 N1 C15 -77.0(3) . . . . ?
C4 Si2 C7 C8 54.5(3) . . . . ?
C5 Si2 C4 C3 -66.0(3) . . . . ?
C5 Si2 C7 C8 176.0(2) . . . . ?
C6 Si2 C4 C3 173.3(2) . . . . ?
C6 Si2 C7 C8 -63.1(3) . . . . ?
C7 Si2 C4 C3 53.6(3) . . . . ?
C8 Si3 N2 C16 119.0(3) . . . . ?
C8 Si3 N2 C20 -61.3(3) . . . . ?
C9 Si3 N2 C16 -1.4(3) . . . . ?
C9 Si3 N2 C20 178.3(3) . . . . ?
C9 Si3 C8 C7 53.3(3) . . . . ?
C10 Si3 N2 C16 -122.8(3) . . . . ?
C10 Si3 N2 C20 56.9(3) . . . . ?
C10 Si3 C8 C7 -174.8(2) . . . . ?
C11 N1 C15 C14 3.9(7) . . . . ?
C11 C12 C13 C14 4.0(7) . . . . ?
C12 C13 C14 C15 -2.7(8) . . . . ?
C13 C14 C15 N1 -1.3(9) . . . . ?
C15 N1 C11 C12 -2.5(5) . . . . ?
C16 N2 C20 C19 -1.8(6) . . . . ?
C16 C17 C18 C19 -0.7(7) . . . . ?
C17 C18 C19 C20 -0.2(7) . . . . ?
C18 C19 C20 N2 1.5(7) . . . . ?
C20 N2 C16 C17 0.9(5) . . . . ?

loop_
_exptl_oxdiff_crystal_face_indexfrac_h
_exptl_oxdiff_crystal_face_indexfrac_k
_exptl_oxdiff_crystal_face_indexfrac_l
_exptl_oxdiff_crystal_face_x
_exptl_oxdiff_crystal_face_y
_exptl_oxdiff_crystal_face_z
0.9966 -0.0005 1.0015 -0.0718 -0.0320 0.0670
-0.9966 0.0005 -1.0015 0.0718 0.0320 -0.0670
-1.0058 -1.9999 -0.9955 -0.1053 0.2490 -0.1531
1.0058 1.9999 0.9955 0.1053 -0.2490 0.1531
2.0086 -0.0011 -4.9927 -0.0091 -0.1032 -0.2411
-2.0086 0.0011 4.9927 0.0091 0.1032 0.2411
4.9870 -2.0032 -0.9827 -0.4207 0.0234 -0.0727
-4.9870 2.0032 0.9827 0.4207 -0.0234 0.0727
4.9962 -0.0027 -0.9887 -0.2436 -0.1936 0.0135
